data_1551673
loop_
_publ_author_name
'ISHIMARU, Yoshihiro'
'SHIBA, Haruaki'
'FUJIHARA, Takashi'

_publ_section_title
;
 Crystal Structure of
 Bis[pentafluorophenyl[24]dithahexaphyrin(1.0.0.1.0.0)]
;
_journal_issue 0
_journal_name_full 'X-ray Structure Analysis Online'
_journal_page_first 33
_journal_paper_doi 10.2116/xraystruct.30.33
_journal_volume 30
_journal_year 2014
_chemical_formula_moiety 'C100 H74 F20 N8 S4'
_chemical_formula_sum 'C100 H74 F20 N8 S4'
_chemical_formula_weight 1895.91
_space_group_IT_number 14
_space_group_name_Hall '-P 2yn'
_space_group_name_H-M_alt 'P 1 21/n 1'
_symmetry_cell_setting monoclinic
_symmetry_space_group_name_Hall '-P 2yn'
_symmetry_space_group_name_H-M 'P 1 21/n 1'
_atom_sites_solution_hydrogens geom
_atom_sites_solution_primary direct
_atom_sites_solution_secondary difmap
_audit_creation_method SHELXL-97
_cell_angle_alpha 90.00
_cell_angle_beta 102.312(3)
_cell_angle_gamma 90.00
_cell_formula_units_Z 4
_cell_length_a 17.755(4)
_cell_length_b 21.580(4)
_cell_length_c 25.600(5)
_cell_measurement_reflns_used 1595
_cell_measurement_temperature 150(2)
_cell_measurement_theta_max 24.43
_cell_measurement_theta_min 2.22
_cell_volume 9583(3)
_computing_cell_refinement 'Bruker SAINT (Bruker 2008)'
_computing_data_collection 'Bruker APEX2 (Bruker 2008)'
_computing_data_reduction 'Bruker SAINT and XPREP (Bruker 2008)'
_computing_molecular_graphics 'XSHEL (Bruker, 2008)'
_computing_publication_material 'XCIF (Bruker, 2008)'
_computing_structure_refinement 'SHELXL97 (Sheldrick, 2008)'
_computing_structure_solution 'SHELXS97 (Sheldrick, 2008)'
_diffrn_ambient_temperature 150(2)
_diffrn_detector_area_resol_mean 8.333
_diffrn_measured_fraction_theta_full 0.997
_diffrn_measured_fraction_theta_max 0.997
_diffrn_measurement_device_type 'Bruker APEXII CCD area-detector'
_diffrn_measurement_method '\f and \w'
_diffrn_radiation_monochromator 'Bruker Helios multilayer confocal mirror'
_diffrn_radiation_source 'Bruker TXS fine-focus rotating anode'
_diffrn_radiation_type MoK\a
_diffrn_radiation_wavelength 0.71073
_diffrn_reflns_av_R_equivalents 0.1169
_diffrn_reflns_av_sigmaI/netI 0.2243
_diffrn_reflns_limit_h_max 21
_diffrn_reflns_limit_h_min -8
_diffrn_reflns_limit_k_max 25
_diffrn_reflns_limit_k_min -25
_diffrn_reflns_limit_l_max 27
_diffrn_reflns_limit_l_min -30
_diffrn_reflns_number 45238
_diffrn_reflns_theta_full 25.03
_diffrn_reflns_theta_max 25.03
_diffrn_reflns_theta_min 1.25
_exptl_absorpt_coefficient_mu 0.188
_exptl_absorpt_correction_T_max 0.9925
_exptl_absorpt_correction_T_min 0.9651
_exptl_absorpt_correction_type multi-scan
_exptl_absorpt_process_details 'SADABS-2008/1 - Bruker AXS 2008'
_exptl_crystal_colour violet
_exptl_crystal_density_diffrn 1.314
_exptl_crystal_density_method 'not measured'
_exptl_crystal_description plate
_exptl_crystal_F_000 3896
_exptl_crystal_size_max 0.19
_exptl_crystal_size_mid 0.16
_exptl_crystal_size_min 0.04
_refine_diff_density_max 0.469
_refine_diff_density_min -0.342
_refine_diff_density_rms 0.057
_refine_ls_extinction_method none
_refine_ls_goodness_of_fit_ref 0.927
_refine_ls_hydrogen_treatment constr
_refine_ls_matrix_type full
_refine_ls_number_parameters 1197
_refine_ls_number_reflns 16887
_refine_ls_number_restraints 0
_refine_ls_restrained_S_all 0.927
_refine_ls_R_factor_all 0.2094
_refine_ls_R_factor_gt 0.0716
_refine_ls_shift/su_max 0.000
_refine_ls_shift/su_mean 0.000
_refine_ls_structure_factor_coef Fsqd
_refine_ls_weighting_details 'calc w=1/[\s^2^(Fo^2^)+(0.0312P)^2^+0.0000P] where P=(Fo^2^+2Fc^2^)/3'
_refine_ls_weighting_scheme calc
_refine_ls_wR_factor_gt 0.1269
_refine_ls_wR_factor_ref 0.1467
_reflns_number_gt 5227
_reflns_number_total 16887
_reflns_threshold_expression >2sigma(I)
_cod_data_source_file 30_33_1.txt
_cod_data_source_block fuji_maru_shb_dimer_01_0
_cod_depositor_comments
;
The following automatic conversions were performed:

'_symmetry_cell_setting' value 'Monoclinic' changed to 'monoclinic'
according to
/home/andrius/struct/COD-crude-data/automatic-downloads/current/J-STAGE/lib/dictionaries/cif_core.dic
dictionary named 'cif_core.dic' version 2.4.2 from 2011-04-26.

Automatic conversion script
Id: cif_fix_values 6524 2018-11-02 12:15:13Z antanas 
;
_cod_original_sg_symbol_H-M P2(1)/n
_cod_database_code 1551673

loop_
_symmetry_equiv_pos_as_xyz
'x, y, z'
'-x+1/2, y+1/2, -z+1/2'
'-x, -y, -z'
'x-1/2, -y-1/2, z-1/2'

loop_
_atom_site_label
_atom_site_type_symbol
_atom_site_fract_x
_atom_site_fract_y
_atom_site_fract_z
_atom_site_U_iso_or_equiv
_atom_site_adp_type
_atom_site_occupancy
_atom_site_symmetry_multiplicity
_atom_site_calc_flag
_atom_site_refinement_flags
C1 C 0.2428(3) 0.4092(3) -0.0497(2) 0.0437(16) Uani 1 1 d .
C2 C 0.2542(4) 0.3755(3) -0.0941(2) 0.0566(18) Uani 1 1 d .
H2 H 0.2221 0.3769 -0.1288 0.068 Uiso 1 1 calc R
C3 C 0.3196(4) 0.3400(3) -0.0792(2) 0.0554(18) Uani 1 1 d .
C4 C 0.3509(3) 0.3519(3) -0.0246(2) 0.0421(16) Uani 1 1 d .
C5 C 0.4168(3) 0.3320(2) 0.0127(2) 0.0426(16) Uani 1 1 d .
C6 C 0.4379(3) 0.3514(3) 0.0656(2) 0.0453(16) Uani 1 1 d .
C7 C 0.5044(3) 0.3356(3) 0.1076(2) 0.0455(16) Uani 1 1 d .
C8 C 0.4955(3) 0.3678(2) 0.1518(2) 0.0518(17) Uani 1 1 d .
H8 H 0.5297 0.3677 0.1858 0.062 Uiso 1 1 calc R
C9 C 0.4249(3) 0.4019(3) 0.1371(2) 0.0446(16) Uani 1 1 d .
C10 C 0.3929(3) 0.4417(2) 0.1720(2) 0.0438(16) Uani 1 1 d .
C11 C 0.4187(3) 0.4572(3) 0.2242(2) 0.0516(17) Uani 1 1 d .
H11 H 0.4663 0.4426 0.2450 0.062 Uiso 1 1 calc R
C12 C 0.3696(4) 0.4962(2) 0.2447(2) 0.0490(17) Uani 1 1 d .
H12 H 0.3810 0.5109 0.2805 0.059 Uiso 1 1 calc R
C13 C 0.3042(4) 0.5115(3) 0.2090(2) 0.0438(16) Uani 1 1 d .
C14 C 0.2416(3) 0.5501(2) 0.2152(2) 0.0394(15) Uani 1 1 d .
C15 C 0.2275(3) 0.5810(2) 0.2598(2) 0.0406(15) Uani 1 1 d .
C16 C 0.1607(4) 0.6171(2) 0.2432(2) 0.0463(16) Uani 1 1 d .
C17 C 0.1336(3) 0.6084(2) 0.1882(2) 0.0450(16) Uani 1 1 d .
C18 C 0.0729(3) 0.6346(2) 0.1487(2) 0.0406(15) Uani 1 1 d .
C19 C 0.0545(3) 0.6178(2) 0.0958(2) 0.0383(15) Uani 1 1 d .
C20 C -0.0054(3) 0.6415(2) 0.0508(2) 0.0397(15) Uani 1 1 d .
C21 C 0.0047(3) 0.6107(2) 0.0073(2) 0.0402(15) Uani 1 1 d .
H21 H -0.0250 0.6151 -0.0280 0.048 Uiso 1 1 calc R
C22 C 0.0710(3) 0.5689(2) 0.0249(2) 0.0393(15) Uani 1 1 d .
C23 C 0.1011(3) 0.5287(2) -0.0093(2) 0.0370(15) Uani 1 1 d .
C24 C 0.0778(3) 0.5171(2) -0.0631(2) 0.0489(16) Uani 1 1 d .
H24 H 0.0339 0.5362 -0.0849 0.059 Uiso 1 1 calc R
C25 C 0.1245(4) 0.4746(3) -0.0829(2) 0.0488(17) Uani 1 1 d .
H25 H 0.1154 0.4621 -0.1192 0.059 Uiso 1 1 calc R
C26 C 0.1844(4) 0.4529(2) -0.0446(2) 0.0415(15) Uani 1 1 d .
C27 C 0.3493(5) 0.2951(4) -0.1148(2) 0.132(4) Uani 1 1 d .
H27A H 0.3263 0.2537 -0.1122 0.159 Uiso 1 1 calc R
H27B H 0.4059 0.2913 -0.1033 0.159 Uiso 1 1 calc R
C30 C 0.4678(4) 0.2872(3) -0.0064(2) 0.0524(18) Uani 1 1 d .
C31 C 0.4602(5) 0.2241(4) -0.0007(3) 0.065(2) Uani 1 1 d .
C32 C 0.5103(6) 0.1822(4) -0.0156(3) 0.092(3) Uani 1 1 d .
C33 C 0.5658(6) 0.1993(7) -0.0381(4) 0.120(5) Uani 1 1 d .
C34 C 0.5757(5) 0.2612(6) -0.0460(3) 0.096(3) Uani 1 1 d .
C35 C 0.5273(5) 0.3039(4) -0.0293(3) 0.078(2) Uani 1 1 d .
C36 C 0.5705(3) 0.2920(2) 0.1045(2) 0.0548(17) Uani 1 1 d .
H36A H 0.5961 0.3068 0.0761 0.066 Uiso 1 1 calc R
H36B H 0.5489 0.2505 0.0938 0.066 Uiso 1 1 calc R
C37 C 0.6313(4) 0.2854(3) 0.1561(2) 0.0650(19) Uani 1 1 d .
H37A H 0.6067 0.2700 0.1848 0.078 Uiso 1 1 calc R
H37B H 0.6541 0.3265 0.1669 0.078 Uiso 1 1 calc R
C38 C 0.6952(4) 0.2403(3) 0.1489(3) 0.083(2) Uani 1 1 d .
H38A H 0.6733 0.1988 0.1409 0.125 Uiso 1 1 calc R
H38B H 0.7351 0.2389 0.1819 0.125 Uiso 1 1 calc R
H38C H 0.7180 0.2544 0.1193 0.125 Uiso 1 1 calc R
C39 C 0.1290(3) 0.6576(3) 0.2815(2) 0.0561(18) Uani 1 1 d .
H39A H 0.1716 0.6695 0.3114 0.067 Uiso 1 1 calc R
H39B H 0.1082 0.6961 0.2627 0.067 Uiso 1 1 calc R
C40 C 0.0660(4) 0.6269(3) 0.3040(3) 0.080(2) Uani 1 1 d .
H40A H 0.0868 0.5891 0.3239 0.096 Uiso 1 1 calc R
H40B H 0.0234 0.6143 0.2743 0.096 Uiso 1 1 calc R
C41 C 0.0346(5) 0.6705(3) 0.3415(3) 0.130(3) Uani 1 1 d .
H41A H 0.0776 0.6884 0.3676 0.195 Uiso 1 1 calc R
H41B H 0.0011 0.6472 0.3603 0.195 Uiso 1 1 calc R
H41C H 0.0049 0.7038 0.3206 0.195 Uiso 1 1 calc R
C42 C 0.0322(4) 0.6885(3) 0.1674(2) 0.0410(16) Uani 1 1 d .
C43 C -0.0348(4) 0.6859(3) 0.1822(2) 0.0496(18) Uani 1 1 d .
C44 C -0.0716(4) 0.7369(4) 0.1987(2) 0.0589(19) Uani 1 1 d .
C45 C -0.0368(5) 0.7940(3) 0.1998(2) 0.0556(19) Uani 1 1 d .
C46 C 0.0325(5) 0.7991(3) 0.1874(2) 0.0539(18) Uani 1 1 d .
C47 C 0.0666(4) 0.7467(3) 0.1712(2) 0.0457(16) Uani 1 1 d .
C48 C -0.0667(3) 0.6892(2) 0.0528(2) 0.0473(16) Uani 1 1 d .
H48A H -0.0415 0.7284 0.0671 0.057 Uiso 1 1 calc R
H48B H -0.0986 0.6748 0.0777 0.057 Uiso 1 1 calc R
C49 C -0.1189(3) 0.7019(2) -0.0012(2) 0.0539(17) Uani 1 1 d .
H49A H -0.1430 0.6627 -0.0164 0.065 Uiso 1 1 calc R
H49B H -0.0879 0.7185 -0.0259 0.065 Uiso 1 1 calc R
C50 C -0.1825(3) 0.7492(2) 0.0040(2) 0.070(2) Uani 1 1 d .
H50A H -0.2126 0.7332 0.0290 0.105 Uiso 1 1 calc R
H50B H -0.2166 0.7556 -0.0311 0.105 Uiso 1 1 calc R
H50C H -0.1587 0.7886 0.0173 0.105 Uiso 1 1 calc R
C51 C 0.4856(4) 0.8025(3) 0.2361(3) 0.0559(18) Uani 1 1 d .
C52 C 0.4861(4) 0.8348(3) 0.1892(2) 0.0611(19) Uani 1 1 d .
H52 H 0.4507 0.8293 0.1561 0.073 Uiso 1 1 calc R
C53 C 0.5477(4) 0.8767(3) 0.1990(2) 0.0556(18) Uani 1 1 d .
C54 C 0.5842(3) 0.8685(3) 0.2539(2) 0.0476(16) Uani 1 1 d .
C55 C 0.6493(4) 0.8975(3) 0.2865(3) 0.0488(17) Uani 1 1 d .
C56 C 0.6742(4) 0.8853(3) 0.3402(3) 0.0529(17) Uani 1 1 d .
C57 C 0.7403(3) 0.9095(2) 0.3806(3) 0.0442(16) Uani 1 1 d .
C58 C 0.7367(4) 0.8809(3) 0.4274(2) 0.0527(17) Uani 1 1 d .
H58 H 0.7713 0.8863 0.4609 0.063 Uiso 1 1 calc R
C59 C 0.6706(4) 0.8413(3) 0.4163(3) 0.0475(17) Uani 1 1 d .
C60 C 0.6455(3) 0.8000(2) 0.4539(2) 0.0475(16) Uani 1 1 d .
C61 C 0.6752(3) 0.7930(3) 0.5082(2) 0.0557(18) Uani 1 1 d .
H61 H 0.7179 0.8157 0.5276 0.067 Uiso 1 1 calc R
C62 C 0.6346(3) 0.7480(3) 0.5310(2) 0.0506(17) Uani 1 1 d .
H62 H 0.6474 0.7375 0.5679 0.061 Uiso 1 1 calc R
C63 C 0.5756(3) 0.7210(3) 0.4960(2) 0.0417(15) Uani 1 1 d .
C64 C 0.5228(4) 0.6742(3) 0.5062(2) 0.0435(16) Uani 1 1 d .
C65 C 0.5156(3) 0.6456(2) 0.5541(2) 0.0427(16) Uani 1 1 d .
H65 H 0.5478 0.6532 0.5882 0.051 Uiso 1 1 calc R
C66 C 0.4543(3) 0.6048(3) 0.5440(2) 0.0451(16) Uani 1 1 d .
C67 C 0.4228(3) 0.6076(2) 0.4879(2) 0.0386(15) Uani 1 1 d .
C68 C 0.3607(3) 0.5780(2) 0.4545(2) 0.0418(15) Uani 1 1 d .
C69 C 0.3383(3) 0.5871(3) 0.3987(2) 0.0438(16) Uani 1 1 d .
C70 C 0.2779(3) 0.5586(2) 0.3591(2) 0.0390(15) Uani 1 1 d .
C71 C 0.2799(3) 0.5867(2) 0.3131(2) 0.0392(15) Uani 1 1 d .
C72 C 0.3395(3) 0.6325(2) 0.3239(2) 0.0408(15) Uani 1 1 d .
C73 C 0.3616(3) 0.6759(2) 0.2870(2) 0.0424(15) Uani 1 1 d .
C74 C 0.3258(4) 0.6924(3) 0.2354(2) 0.0564(18) Uani 1 1 d .
H74 H 0.2783 0.6749 0.2172 0.068 Uiso 1 1 calc R
C75 C 0.3659(4) 0.7373(3) 0.2125(2) 0.0544(18) Uani 1 1 d .
H75 H 0.3482 0.7529 0.1773 0.065 Uiso 1 1 calc R
C76 C 0.4319(4) 0.7561(3) 0.2452(2) 0.0513(17) Uani 1 1 d .
C77 C 0.5602(4) 0.9208(3) 0.1555(2) 0.069(2) Uani 1 1 d .
H77A H 0.5576 0.8974 0.1219 0.082 Uiso 1 1 calc R
H77B H 0.6122 0.9394 0.1659 0.082 Uiso 1 1 calc R
C78 C 0.4999(4) 0.9721(3) 0.1459(3) 0.091(2) Uani 1 1 d .
H78A H 0.4479 0.9532 0.1389 0.109 Uiso 1 1 calc R
H78B H 0.5057 0.9976 0.1787 0.109 Uiso 1 1 calc R
C79 C 0.5065(4) 1.0140(3) 0.0991(3) 0.114(3) Uani 1 1 d .
H79A H 0.5545 1.0379 0.1082 0.171 Uiso 1 1 calc R
H79B H 0.4625 1.0425 0.0917 0.171 Uiso 1 1 calc R
H79C H 0.5067 0.9887 0.0674 0.171 Uiso 1 1 calc R
C80 C 0.6914(4) 0.9452(3) 0.2617(3) 0.0574(18) Uani 1 1 d .
C81 C 0.7451(4) 0.9293(3) 0.2332(3) 0.075(2) Uani 1 1 d .
C82 C 0.7758(5) 0.9696(4) 0.2037(3) 0.095(3) Uani 1 1 d .
C83 C 0.7526(5) 1.0297(4) 0.2016(3) 0.089(3) Uani 1 1 d .
C84 C 0.7003(5) 1.0467(3) 0.2298(3) 0.082(2) Uani 1 1 d .
C85 C 0.6683(4) 1.0061(3) 0.2588(3) 0.0610(19) Uani 1 1 d .
C86 C 0.8015(3) 0.9552(3) 0.3733(2) 0.0561(18) Uani 1 1 d .
H86A H 0.8253 0.9408 0.3439 0.067 Uiso 1 1 calc R
H86B H 0.7770 0.9958 0.3628 0.067 Uiso 1 1 calc R
C87 C 0.8634(4) 0.9635(3) 0.4226(3) 0.0665(19) Uani 1 1 d .
H87A H 0.8860 0.9226 0.4344 0.080 Uiso 1 1 calc R
H87B H 0.8403 0.9804 0.4515 0.080 Uiso 1 1 calc R
C88 C 0.9271(4) 1.0070(3) 0.4132(3) 0.087(2) Uani 1 1 d .
H88A H 0.9509 0.9899 0.3851 0.130 Uiso 1 1 calc R
H88B H 0.9663 1.0112 0.4464 0.130 Uiso 1 1 calc R
H88C H 0.9050 1.0477 0.4021 0.130 Uiso 1 1 calc R
C89 C 0.4354(3) 0.5637(2) 0.5870(2) 0.0484(16) Uani 1 1 d .
H89A H 0.4407 0.5879 0.6205 0.058 Uiso 1 1 calc R
H89B H 0.3810 0.5501 0.5762 0.058 Uiso 1 1 calc R
C90 C 0.4865(3) 0.5077(3) 0.5976(2) 0.0602(18) Uani 1 1 d .
H90A H 0.5400 0.5209 0.6128 0.072 Uiso 1 1 calc R
H90B H 0.4862 0.4861 0.5634 0.072 Uiso 1 1 calc R
C91 C 0.4598(3) 0.4629(3) 0.6362(2) 0.076(2) Uani 1 1 d .
H91A H 0.4657 0.4826 0.6714 0.114 Uiso 1 1 calc R
H91B H 0.4911 0.4252 0.6395 0.114 Uiso 1 1 calc R
H91C H 0.4055 0.4523 0.6225 0.114 Uiso 1 1 calc R
C92 C 0.3111(3) 0.5371(3) 0.4814(2) 0.0384(15) Uani 1 1 d .
C93 C 0.2466(4) 0.5600(3) 0.4947(3) 0.0532(18) Uani 1 1 d .
C94 C 0.2013(4) 0.5263(4) 0.5202(3) 0.072(2) Uani 1 1 d .
C95 C 0.2201(5) 0.4648(4) 0.5309(3) 0.072(2) Uani 1 1 d .
C96 C 0.2823(5) 0.4392(3) 0.5176(3) 0.063(2) Uani 1 1 d .
C97 C 0.3271(4) 0.4759(3) 0.4930(2) 0.0528(17) Uani 1 1 d .
C98 C 0.2296(3) 0.5032(2) 0.3640(2) 0.0502(16) Uani 1 1 d .
H98A H 0.1813 0.5051 0.3364 0.060 Uiso 1 1 calc R
H98B H 0.2159 0.5034 0.3995 0.060 Uiso 1 1 calc R
C99 C 0.2742(3) 0.4420(2) 0.3572(2) 0.0599(18) Uani 1 1 d .
H99A H 0.2845 0.4408 0.3207 0.072 Uiso 1 1 calc R
H99B H 0.3245 0.4421 0.3829 0.072 Uiso 1 1 calc R
C100 C 0.2297(4) 0.3841(2) 0.3661(2) 0.079(2) Uani 1 1 d .
H10A H 0.2162 0.3863 0.4012 0.118 Uiso 1 1 calc R
H10B H 0.2618 0.3474 0.3646 0.118 Uiso 1 1 calc R
H10C H 0.1826 0.3812 0.3382 0.118 Uiso 1 1 calc R
F1 F 0.4034(3) 0.20329(16) 0.02160(16) 0.0920(13) Uani 1 1 d .
F2 F 0.4980(3) 0.1203(2) -0.00609(18) 0.1370(19) Uani 1 1 d .
F3 F 0.6129(3) 0.1588(2) -0.05170(17) 0.155(2) Uani 1 1 d .
F4 F 0.6330(3) 0.2803(3) -0.06796(17) 0.149(2) Uani 1 1 d .
F5 F 0.5388(2) 0.3641(2) -0.03686(15) 0.0960(13) Uani 1 1 d .
F6 F -0.07181(19) 0.63060(16) 0.17952(12) 0.0673(10) Uani 1 1 d .
F7 F -0.1403(2) 0.73073(18) 0.21184(14) 0.0907(13) Uani 1 1 d .
F8 F -0.0709(2) 0.84309(16) 0.21491(13) 0.0833(12) Uani 1 1 d .
F9 F 0.0674(2) 0.85432(15) 0.18921(13) 0.0816(12) Uani 1 1 d .
F10 F 0.1359(2) 0.75403(13) 0.15933(12) 0.0647(10) Uani 1 1 d .
F11 F 0.2263(2) 0.61850(16) 0.48448(15) 0.0862(12) Uani 1 1 d .
F12 F 0.1394(3) 0.54870(19) 0.53468(18) 0.1180(16) Uani 1 1 d .
F13 F 0.1754(2) 0.42863(17) 0.55564(16) 0.1048(14) Uani 1 1 d .
F14 F 0.3009(2) 0.37957(17) 0.52823(15) 0.0950(13) Uani 1 1 d .
F15 F 0.3905(2) 0.45073(14) 0.47999(14) 0.0732(11) Uani 1 1 d .
F16 F 0.7686(2) 0.86948(18) 0.23382(16) 0.1061(14) Uani 1 1 d .
F17 F 0.8277(3) 0.9520(2) 0.1748(2) 0.142(2) Uani 1 1 d .
F18 F 0.7811(2) 1.07235(19) 0.17175(18) 0.1244(17) Uani 1 1 d .
F19 F 0.6750(3) 1.10778(17) 0.22730(17) 0.1217(17) Uani 1 1 d .
F20 F 0.6122(3) 1.02429(15) 0.28281(15) 0.0930(14) Uani 1 1 d .
N1 N 0.3018(3) 0.3943(2) -0.00881(18) 0.0481(13) Uani 1 1 d .
H1N H 0.3082 0.4097 0.0237 0.058 Uiso 1 1 calc R
N2 N 0.3906(3) 0.3924(2) 0.08676(19) 0.0490(14) Uani 1 1 d .
N3 N 0.1843(3) 0.56712(19) 0.17279(17) 0.0463(13) Uani 1 1 d .
H3N H 0.1803 0.5535 0.1399 0.056 Uiso 1 1 calc R
N4 N 0.0991(2) 0.57265(18) 0.07656(18) 0.0398(12) Uani 1 1 d .
N5 N 0.5452(3) 0.8234(2) 0.27397(19) 0.0557(15) Uani 1 1 d .
H5N H 0.5571 0.8096 0.3071 0.067 Uiso 1 1 calc R
N6 N 0.6342(3) 0.8424(2) 0.3659(2) 0.0511(14) Uani 1 1 d .
N7 N 0.4666(3) 0.65080(19) 0.46735(17) 0.0418(12) Uani 1 1 d .
H7N H 0.4588 0.6615 0.4335 0.050 Uiso 1 1 calc R
N8 N 0.3759(3) 0.63211(19) 0.37533(17) 0.0435(13) Uani 1 1 d .
S1 S 0.18203(9) 0.48508(7) 0.01692(6) 0.0504(5) Uani 1 1 d .
S2 S 0.30482(9) 0.47609(7) 0.14776(6) 0.0588(5) Uani 1 1 d .
S3 S 0.44614(10) 0.71740(8) 0.30546(6) 0.0687(6) Uani 1 1 d .
S4 S 0.56868(9) 0.75184(7) 0.43317(6) 0.0541(5) Uani 1 1 d .
C28 C 0.3302(6) 0.3158(4) -0.1672(5) 0.225(5) Uani 1 1 d .
H28A H 0.3502 0.3586 -0.1677 0.270 Uiso 1 1 calc R
H28B H 0.2733 0.3185 -0.1775 0.270 Uiso 1 1 calc R
C29 C 0.3580(6) 0.2786(5) -0.2122(4) 0.230(5) Uani 1 1 d .
H29A H 0.4129 0.2869 -0.2102 0.345 Uiso 1 1 calc R
H29B H 0.3282 0.2916 -0.2473 0.345 Uiso 1 1 calc R
H29C H 0.3504 0.2342 -0.2073 0.345 Uiso 1 1 calc R

loop_
_atom_site_aniso_label
_atom_site_aniso_U_11
_atom_site_aniso_U_22
_atom_site_aniso_U_33
_atom_site_aniso_U_23
_atom_site_aniso_U_13
_atom_site_aniso_U_12
C1 0.033(4) 0.056(4) 0.040(4) 0.004(3) 0.003(4) 0.001(4)
C2 0.053(5) 0.073(5) 0.040(4) -0.011(4) 0.002(4) 0.003(4)
C3 0.054(5) 0.077(5) 0.037(4) -0.016(4) 0.013(4) 0.004(4)
C4 0.035(4) 0.046(4) 0.043(4) -0.002(3) 0.003(4) 0.013(3)
C5 0.044(4) 0.038(4) 0.044(4) -0.010(3) 0.006(4) 0.006(3)
C6 0.035(4) 0.044(4) 0.055(5) 0.006(3) 0.005(4) 0.005(3)
C7 0.037(4) 0.046(4) 0.053(4) 0.012(3) 0.009(4) 0.003(3)
C8 0.057(5) 0.053(4) 0.042(4) -0.008(3) 0.004(4) 0.007(4)
C9 0.035(4) 0.044(4) 0.049(4) 0.008(3) -0.004(4) 0.006(3)
C10 0.044(4) 0.045(4) 0.040(4) -0.004(3) 0.004(3) 0.015(3)
C11 0.051(4) 0.057(4) 0.038(4) 0.001(3) -0.010(3) 0.006(4)
C12 0.060(5) 0.051(4) 0.030(4) -0.009(3) -0.003(4) 0.010(4)
C13 0.054(5) 0.055(4) 0.022(3) -0.001(3) 0.008(3) 0.003(4)
C14 0.037(4) 0.043(4) 0.038(4) -0.007(3) 0.008(3) 0.007(3)
C15 0.052(4) 0.033(4) 0.032(4) 0.000(3) -0.001(3) 0.000(3)
C16 0.058(5) 0.045(4) 0.032(4) 0.000(3) 0.001(3) 0.008(4)
C17 0.045(4) 0.042(4) 0.049(5) -0.002(3) 0.011(4) 0.015(3)
C18 0.038(4) 0.037(4) 0.043(4) 0.001(3) 0.002(3) 0.000(3)
C19 0.041(4) 0.039(4) 0.032(4) 0.002(3) 0.000(3) 0.004(3)
C20 0.034(4) 0.041(4) 0.040(4) 0.002(3) 0.000(3) -0.007(3)
C21 0.042(4) 0.047(4) 0.029(4) -0.005(3) 0.004(3) 0.003(3)
C22 0.042(4) 0.031(3) 0.041(4) -0.005(3) 0.000(3) -0.002(3)
C23 0.033(4) 0.032(3) 0.038(4) 0.002(3) -0.008(3) 0.002(3)
C24 0.049(4) 0.048(4) 0.043(4) 0.002(3) -0.004(3) 0.002(4)
C25 0.059(5) 0.051(4) 0.032(4) -0.003(3) -0.001(4) -0.002(4)
C26 0.042(4) 0.043(4) 0.038(4) -0.001(3) 0.007(3) -0.002(3)
C27 0.158(8) 0.215(9) 0.019(4) 0.000(5) 0.007(5) 0.102(7)
C30 0.044(5) 0.067(5) 0.044(4) -0.005(4) 0.002(4) -0.009(4)
C31 0.065(6) 0.079(6) 0.049(5) -0.015(4) 0.009(4) -0.002(5)
C32 0.107(8) 0.073(6) 0.081(7) -0.040(5) -0.012(6) 0.047(7)
C33 0.083(8) 0.198(14) 0.076(7) -0.038(8) 0.014(6) 0.097(10)
C34 0.051(6) 0.168(10) 0.069(6) -0.036(7) 0.009(5) 0.032(8)
C35 0.083(7) 0.088(6) 0.057(5) 0.002(5) 0.001(5) 0.004(6)
C36 0.053(5) 0.056(4) 0.051(4) -0.004(3) 0.001(4) 0.006(4)
C37 0.070(5) 0.058(4) 0.062(5) 0.013(4) 0.003(4) 0.010(4)
C38 0.072(5) 0.074(5) 0.100(6) 0.009(4) 0.007(5) 0.026(4)
C39 0.063(5) 0.066(4) 0.039(4) 0.004(3) 0.010(4) 0.023(4)
C40 0.097(6) 0.074(5) 0.070(5) 0.010(4) 0.022(5) 0.020(5)
C41 0.188(10) 0.122(7) 0.106(7) 0.009(5) 0.089(7) 0.067(7)
C42 0.049(5) 0.041(4) 0.029(4) -0.002(3) 0.000(3) -0.008(4)
C43 0.062(5) 0.050(5) 0.033(4) 0.003(3) 0.002(4) -0.025(4)
C44 0.052(5) 0.074(5) 0.048(4) -0.019(4) 0.005(4) 0.012(5)
C45 0.060(6) 0.045(5) 0.052(4) -0.012(4) -0.011(4) 0.022(5)
C46 0.065(6) 0.051(5) 0.042(4) 0.002(4) 0.004(4) 0.011(5)
C47 0.035(4) 0.059(5) 0.043(4) -0.008(3) 0.007(3) 0.002(4)
C48 0.047(4) 0.047(4) 0.043(4) -0.006(3) -0.001(3) -0.001(3)
C49 0.059(5) 0.053(4) 0.043(4) -0.001(3) -0.003(4) -0.003(4)
C50 0.069(5) 0.061(4) 0.075(5) 0.004(4) 0.002(4) 0.017(4)
C51 0.063(5) 0.061(5) 0.043(5) 0.017(4) 0.010(4) 0.005(4)
C52 0.052(5) 0.077(5) 0.049(5) 0.013(4) -0.001(4) -0.007(4)
C53 0.048(5) 0.075(5) 0.049(5) 0.011(4) 0.023(4) 0.004(4)
C54 0.038(4) 0.058(4) 0.047(4) 0.008(4) 0.008(4) -0.006(4)
C55 0.053(5) 0.041(4) 0.056(5) 0.012(3) 0.019(4) 0.006(4)
C56 0.051(5) 0.046(4) 0.062(5) -0.003(4) 0.013(4) 0.005(4)
C57 0.039(4) 0.035(4) 0.061(5) 0.006(3) 0.017(4) 0.005(3)
C58 0.061(5) 0.049(4) 0.048(4) 0.000(3) 0.011(4) 0.007(4)
C59 0.044(5) 0.046(4) 0.052(5) 0.000(4) 0.008(4) 0.000(4)
C60 0.042(4) 0.052(4) 0.042(4) 0.000(3) -0.004(3) -0.012(3)
C61 0.048(5) 0.064(4) 0.047(4) 0.000(4) -0.007(4) -0.005(4)
C62 0.052(5) 0.061(4) 0.034(4) 0.005(3) -0.004(4) -0.001(4)
C63 0.042(4) 0.052(4) 0.033(4) -0.003(3) 0.011(3) 0.006(4)
C64 0.054(5) 0.043(4) 0.032(4) -0.005(3) 0.007(4) -0.002(4)
C65 0.052(4) 0.051(4) 0.024(4) 0.001(3) 0.006(3) 0.002(4)
C66 0.049(4) 0.044(4) 0.039(4) 0.002(3) 0.005(3) -0.006(3)
C67 0.047(4) 0.038(4) 0.030(4) 0.004(3) 0.006(3) -0.002(3)
C68 0.044(4) 0.038(4) 0.039(4) -0.002(3) 0.000(3) 0.003(3)
C69 0.040(4) 0.044(4) 0.044(4) 0.007(3) 0.004(4) -0.003(3)
C70 0.043(4) 0.042(4) 0.031(4) 0.004(3) 0.005(3) -0.001(3)
C71 0.038(4) 0.035(4) 0.044(4) -0.007(3) 0.006(3) 0.000(3)
C72 0.039(4) 0.038(4) 0.046(4) 0.003(3) 0.011(3) 0.000(3)
C73 0.038(4) 0.048(4) 0.036(4) -0.010(3) -0.003(3) -0.006(3)
C74 0.055(5) 0.059(4) 0.050(4) 0.011(3) -0.001(4) -0.012(4)
C75 0.055(5) 0.065(5) 0.037(4) 0.009(3) -0.006(4) -0.005(4)
C76 0.058(5) 0.061(4) 0.031(4) 0.010(3) 0.001(4) 0.000(4)
C77 0.080(5) 0.070(5) 0.057(5) 0.028(4) 0.017(4) 0.003(4)
C78 0.100(6) 0.071(5) 0.109(6) 0.042(5) 0.036(5) 0.028(5)
C79 0.166(8) 0.086(5) 0.101(6) 0.045(5) 0.054(6) 0.035(6)
C80 0.055(5) 0.056(5) 0.065(5) 0.005(4) 0.021(4) 0.003(4)
C81 0.083(6) 0.048(5) 0.104(6) 0.025(4) 0.041(5) 0.009(5)
C82 0.084(7) 0.093(7) 0.126(7) 0.045(6) 0.063(6) 0.030(6)
C83 0.094(7) 0.091(7) 0.094(7) 0.040(5) 0.050(5) -0.001(6)
C84 0.115(8) 0.039(5) 0.095(6) 0.006(5) 0.026(5) 0.007(5)
C85 0.075(6) 0.044(5) 0.065(5) 0.011(4) 0.018(4) -0.004(5)
C86 0.041(4) 0.050(4) 0.077(5) 0.001(4) 0.011(4) -0.001(4)
C87 0.057(5) 0.055(4) 0.088(5) 0.009(4) 0.018(4) 0.004(4)
C88 0.075(6) 0.063(5) 0.120(6) -0.001(4) 0.017(5) -0.014(4)
C89 0.051(4) 0.052(4) 0.037(4) -0.006(3) -0.002(3) -0.009(4)
C90 0.059(5) 0.064(4) 0.059(4) 0.026(4) 0.017(4) 0.021(4)
C91 0.077(5) 0.080(5) 0.071(5) 0.031(4) 0.016(4) 0.012(4)
C92 0.034(4) 0.041(4) 0.036(4) -0.002(3) -0.001(3) -0.003(4)
C93 0.050(5) 0.039(4) 0.075(5) 0.016(4) 0.024(4) 0.010(4)
C94 0.064(6) 0.061(5) 0.105(6) 0.003(5) 0.046(5) 0.012(5)
C95 0.062(6) 0.085(6) 0.075(5) -0.002(5) 0.032(5) -0.018(5)
C96 0.076(6) 0.051(5) 0.060(5) 0.017(4) 0.008(4) -0.008(5)
C97 0.051(5) 0.058(5) 0.053(4) -0.004(4) 0.018(4) -0.003(4)
C98 0.046(4) 0.054(4) 0.047(4) -0.005(3) 0.002(3) -0.008(4)
C99 0.062(5) 0.045(4) 0.078(5) 0.000(3) 0.026(4) -0.006(4)
C100 0.090(6) 0.045(4) 0.101(6) 0.007(4) 0.018(5) -0.001(4)
F1 0.106(4) 0.062(3) 0.106(3) -0.011(2) 0.018(3) -0.006(3)
F2 0.177(5) 0.077(3) 0.139(4) -0.046(3) -0.008(3) 0.038(3)
F3 0.129(4) 0.217(5) 0.105(4) -0.057(4) -0.004(3) 0.102(4)
F4 0.066(3) 0.304(7) 0.087(3) -0.014(4) 0.036(3) 0.022(4)
F5 0.075(3) 0.133(4) 0.087(3) 0.014(3) 0.032(2) -0.007(3)
F6 0.067(3) 0.074(2) 0.060(2) -0.0066(19) 0.012(2) -0.015(2)
F7 0.063(3) 0.123(3) 0.092(3) -0.024(2) 0.028(3) 0.004(3)
F8 0.102(3) 0.075(3) 0.067(3) -0.020(2) 0.007(2) 0.034(2)
F9 0.132(4) 0.047(2) 0.062(2) -0.0114(19) 0.010(2) -0.009(2)
F10 0.069(3) 0.058(2) 0.065(2) -0.0107(18) 0.010(2) -0.010(2)
F11 0.081(3) 0.064(3) 0.124(3) 0.005(2) 0.044(3) 0.015(2)
F12 0.092(4) 0.109(3) 0.174(5) 0.007(3) 0.076(3) 0.005(3)
F13 0.109(4) 0.101(3) 0.119(4) 0.018(3) 0.057(3) -0.029(3)
F14 0.126(4) 0.057(2) 0.104(3) 0.023(2) 0.027(3) 0.005(3)
F15 0.085(3) 0.055(2) 0.084(3) 0.016(2) 0.028(2) 0.015(2)
F16 0.109(4) 0.084(3) 0.146(4) 0.032(3) 0.073(3) 0.032(3)
F17 0.131(4) 0.141(4) 0.192(5) 0.057(3) 0.120(4) 0.035(3)
F18 0.124(4) 0.119(3) 0.140(4) 0.062(3) 0.049(3) -0.018(3)
F19 0.180(5) 0.062(3) 0.131(4) 0.024(3) 0.052(3) 0.003(3)
F20 0.130(4) 0.069(3) 0.098(3) 0.015(2) 0.064(3) 0.029(3)
N1 0.050(4) 0.059(3) 0.034(3) -0.007(3) 0.005(3) -0.005(3)
N2 0.052(4) 0.053(3) 0.037(3) -0.006(3) -0.001(3) 0.012(3)
N3 0.059(4) 0.048(3) 0.028(3) 0.000(2) 0.000(3) 0.007(3)
N4 0.042(3) 0.040(3) 0.034(3) -0.009(2) 0.000(3) 0.004(3)
N5 0.058(4) 0.066(4) 0.040(3) 0.019(3) 0.004(3) -0.013(3)
N6 0.059(4) 0.052(3) 0.043(3) 0.009(3) 0.013(3) -0.005(3)
N7 0.051(4) 0.042(3) 0.030(3) 0.004(2) 0.003(3) -0.005(3)
N8 0.055(4) 0.047(3) 0.023(3) -0.004(2) -0.003(3) -0.007(3)
S1 0.0540(12) 0.0580(10) 0.0339(9) -0.0069(8) -0.0025(8) 0.0078(9)
S2 0.0579(12) 0.0742(12) 0.0374(10) -0.0093(9) -0.0050(9) 0.0215(10)
S3 0.0731(14) 0.0801(12) 0.0440(11) 0.0198(9) -0.0076(10) -0.0187(11)
S4 0.0597(12) 0.0581(10) 0.0402(10) 0.0049(8) 0.0012(9) -0.0103(10)
C28 0.180(10) 0.213(11) 0.322(14) -0.143(11) 0.144(11) 0.018(8)
C29 0.182(10) 0.285(12) 0.210(11) -0.065(9) 0.013(9) 0.076(10)

loop_
_atom_type_symbol
_atom_type_description
_atom_type_scat_dispersion_real
_atom_type_scat_dispersion_imag
_atom_type_scat_source
C C 0.0033 0.0016 'International Tables Vol C Tables 4.2.6.8 and 6.1.1.4'
H H 0.0000 0.0000 'International Tables Vol C Tables 4.2.6.8 and 6.1.1.4'
N N 0.0061 0.0033 'International Tables Vol C Tables 4.2.6.8 and 6.1.1.4'
S S 0.1246 0.1234 'International Tables Vol C Tables 4.2.6.8 and 6.1.1.4'
F F 0.0171 0.0103 'International Tables Vol C Tables 4.2.6.8 and 6.1.1.4'

loop_
_geom_angle_atom_site_label_1
_geom_angle_atom_site_label_2
_geom_angle_atom_site_label_3
_geom_angle
N1 C1 C2 106.4(5)
N1 C1 C26 123.0(6)
C2 C1 C26 130.6(6)
C3 C2 C1 108.9(6)
C3 C2 H2 125.5
C1 C2 H2 125.5
C2 C3 C4 107.7(5)
C2 C3 C27 125.2(6)
C4 C3 C27 127.2(6)
N1 C4 C5 119.2(5)
N1 C4 C3 105.7(5)
C5 C4 C3 135.1(6)
C6 C5 C4 125.5(5)
C6 C5 C30 117.5(5)
C4 C5 C30 117.0(5)
C5 C6 N2 120.4(5)
C5 C6 C7 131.1(6)
N2 C6 C7 108.5(5)
C8 C7 C6 106.0(5)
C8 C7 C36 125.8(6)
C6 C7 C36 128.2(6)
C7 C8 C9 107.1(5)
C7 C8 H8 126.4
C9 C8 H8 126.5
N2 C9 C10 122.5(6)
N2 C9 C8 111.8(5)
C10 C9 C8 125.7(6)
C11 C10 C9 131.4(6)
C11 C10 S2 109.8(4)
C9 C10 S2 118.8(4)
C10 C11 C12 114.3(5)
C10 C11 H11 122.8
C12 C11 H11 122.9
C13 C12 C11 114.1(5)
C13 C12 H12 122.9
C11 C12 H12 122.9
C12 C13 C14 130.1(5)
C12 C13 S2 109.3(5)
C14 C13 S2 120.6(4)
N3 C14 C15 106.8(5)
N3 C14 C13 122.2(5)
C15 C14 C13 130.8(6)
C14 C15 C16 107.9(5)
C14 C15 C71 127.4(6)
C16 C15 C71 123.6(5)
C17 C16 C15 108.4(5)
C17 C16 C39 129.3(6)
C15 C16 C39 122.2(5)
N3 C17 C16 105.5(5)
N3 C17 C18 119.4(5)
C16 C17 C18 134.9(6)
C19 C18 C17 125.4(5)
C19 C18 C42 119.4(5)
C17 C18 C42 115.0(5)
C18 C19 N4 119.7(5)
C18 C19 C20 131.0(5)
N4 C19 C20 109.3(5)
C21 C20 C19 105.9(5)
C21 C20 C48 126.3(5)
C19 C20 C48 127.8(5)
C20 C21 C22 106.8(5)
C20 C21 H21 126.6
C22 C21 H21 126.6
N4 C22 C23 123.2(5)
N4 C22 C21 112.2(5)
C23 C22 C21 124.6(5)
C24 C23 C22 131.2(5)
C24 C23 S1 109.7(4)
C22 C23 S1 119.1(4)
C23 C24 C25 114.0(5)
C23 C24 H24 123.1
C25 C24 H24 123.0
C26 C25 C24 113.3(5)
C26 C25 H25 123.3
C24 C25 H25 123.3
C25 C26 C1 129.2(5)
C25 C26 S1 110.4(5)
C1 C26 S1 120.4(5)
C3 C27 C28 109.6(7)
C3 C27 H27A 110.6
C28 C27 H27A 109.6
C3 C27 H27B 109.8
C28 C27 H27B 110.0
H27A C27 H27B 108.4
C35 C30 C31 114.1(7)
C35 C30 C5 123.8(7)
C31 C30 C5 122.0(7)
F1 C31 C30 118.5(7)
F1 C31 C32 119.2(8)
C30 C31 C32 122.3(8)
C33 C32 C31 122.2(10)
C33 C32 F2 121.1(10)
C31 C32 F2 116.7(10)
C32 C33 F3 121.2(14)
C32 C33 C34 118.5(10)
F3 C33 C34 120.3(13)
F4 C34 C33 120.0(11)
F4 C34 C35 120.3(11)
C33 C34 C35 119.6(10)
F5 C35 C30 118.4(8)
F5 C35 C34 118.5(10)
C30 C35 C34 123.1(8)
C7 C36 C37 115.1(5)
C7 C36 H36A 108.5
C37 C36 H36A 108.5
C7 C36 H36B 108.5
C37 C36 H36B 108.5
H36A C36 H36B 107.5
C36 C37 C38 111.2(5)
C36 C37 H37A 109.4
C38 C37 H37A 109.4
C36 C37 H37B 109.4
C38 C37 H37B 109.4
H37A C37 H37B 108.0
C37 C38 H38A 109.5
C37 C38 H38B 109.4
H38A C38 H38B 109.5
C37 C38 H38C 109.5
H38A C38 H38C 109.5
H38B C38 H38C 109.5
C40 C39 C16 113.7(5)
C40 C39 H39A 108.8
C16 C39 H39A 108.8
C40 C39 H39B 108.9
C16 C39 H39B 108.8
H39A C39 H39B 107.7
C39 C40 C41 111.5(6)
C39 C40 H40A 109.3
C41 C40 H40A 109.3
C39 C40 H40B 109.3
C41 C40 H40B 109.4
H40A C40 H40B 108.0
C40 C41 H41A 109.5
C40 C41 H41B 109.4
H41A C41 H41B 109.5
C40 C41 H41C 109.4
H41A C41 H41C 109.5
H41B C41 H41C 109.5
C43 C42 C47 115.2(6)
C43 C42 C18 125.6(6)
C47 C42 C18 119.2(6)
C42 C43 F6 118.5(6)
C42 C43 C44 124.2(6)
F6 C43 C44 117.2(7)
F7 C44 C45 120.9(7)
F7 C44 C43 120.7(7)
C45 C44 C43 118.5(7)
F8 C45 C46 120.5(7)
F8 C45 C44 119.5(7)
C46 C45 C44 120.0(7)
C45 C46 F9 120.5(7)
C45 C46 C47 119.1(7)
F9 C46 C47 120.4(7)
F10 C47 C46 117.0(6)
F10 C47 C42 120.1(6)
C46 C47 C42 122.9(6)
C20 C48 C49 113.5(5)
C20 C48 H48A 108.9
C49 C48 H48A 108.9
C20 C48 H48B 108.8
C49 C48 H48B 108.9
H48A C48 H48B 107.7
C48 C49 C50 110.9(5)
C48 C49 H49A 109.4
C50 C49 H49A 109.5
C48 C49 H49B 109.5
C50 C49 H49B 109.4
H49A C49 H49B 108.0
C49 C50 H50A 109.4
C49 C50 H50B 109.4
H50A C50 H50B 109.5
C49 C50 H50C 109.6
H50A C50 H50C 109.5
H50B C50 H50C 109.5
N5 C51 C52 107.7(6)
N5 C51 C76 124.2(6)
C52 C51 C76 128.1(7)
C51 C52 C53 108.6(6)
C51 C52 H52 125.7
C53 C52 H52 125.7
C52 C53 C54 105.6(5)
C52 C53 C77 120.3(6)
C54 C53 C77 134.0(6)
N5 C54 C55 120.8(6)
N5 C54 C53 107.4(5)
C55 C54 C53 131.7(6)
C56 C55 C54 123.4(6)
C56 C55 C80 118.3(6)
C54 C55 C80 118.2(6)
C55 C56 N6 120.3(6)
C55 C56 C57 131.8(6)
N6 C56 C57 107.9(5)
C58 C57 C56 106.0(5)
C58 C57 C86 125.1(6)
C56 C57 C86 128.9(6)
C57 C58 C59 106.6(6)
C57 C58 H58 126.7
C59 C58 H58 126.7
N6 C59 C58 113.3(6)
N6 C59 C60 120.4(6)
C58 C59 C60 126.3(6)
C61 C60 C59 128.8(6)
C61 C60 S4 110.7(5)
C59 C60 S4 120.5(5)
C60 C61 C62 111.8(5)
C60 C61 H61 124.0
C62 C61 H61 124.1
C63 C62 C61 114.4(5)
C63 C62 H62 122.8
C61 C62 H62 122.8
C62 C63 C64 128.5(5)
C62 C63 S4 110.1(5)
C64 C63 S4 121.4(5)
N7 C64 C65 106.8(5)
N7 C64 C63 122.5(5)
C65 C64 C63 130.6(6)
C66 C65 C64 109.3(5)
C66 C65 H65 125.3
C64 C65 H65 125.4
C65 C66 C67 106.7(5)
C65 C66 C89 121.8(5)
C67 C66 C89 131.3(6)
N7 C67 C68 120.6(5)
N7 C67 C66 106.1(5)
C68 C67 C66 133.2(6)
C67 C68 C69 124.7(5)
C67 C68 C92 116.7(5)
C69 C68 C92 118.5(5)
N8 C69 C68 118.5(5)
N8 C69 C70 110.4(5)
C68 C69 C70 131.0(6)
C71 C70 C69 105.7(5)
C71 C70 C98 124.3(5)
C69 C70 C98 129.5(5)
C70 C71 C72 107.6(5)
C70 C71 C15 130.2(5)
C72 C71 C15 121.8(5)
N8 C72 C71 111.6(5)
N8 C72 C73 120.4(5)
C71 C72 C73 128.0(5)
C74 C73 C72 131.0(5)
C74 C73 S3 108.9(5)
C72 C73 S3 120.0(4)
C73 C74 C75 113.9(6)
C73 C74 H74 123.0
C75 C74 H74 123.0
C76 C75 C74 113.5(6)
C76 C75 H75 123.2
C74 C75 H75 123.2
C75 C76 C51 129.0(6)
C75 C76 S3 110.5(5)
C51 C76 S3 120.5(5)
C53 C77 C78 111.5(5)
C53 C77 H77A 109.3
C78 C77 H77A 109.3
C53 C77 H77B 109.3
C78 C77 H77B 109.4
H77A C77 H77B 108.0
C79 C78 C77 112.9(5)
C79 C78 H78A 109.0
C77 C78 H78A 109.0
C79 C78 H78B 109.0
C77 C78 H78B 109.0
H78A C78 H78B 107.8
C78 C79 H79A 109.5
C78 C79 H79B 109.4
H79A C79 H79B 109.5
C78 C79 H79C 109.5
H79A C79 H79C 109.5
H79B C79 H79C 109.5
C81 C80 C85 116.7(7)
C81 C80 C55 121.7(6)
C85 C80 C55 120.7(6)
C82 C81 F16 117.6(8)
C82 C81 C80 123.5(7)
F16 C81 C80 118.9(7)
C81 C82 F17 122.1(8)
C81 C82 C83 119.1(8)
F17 C82 C83 118.8(8)
C84 C83 C82 118.6(7)
C84 C83 F18 119.9(8)
C82 C83 F18 121.5(8)
C83 C84 C85 122.5(7)
C83 C84 F19 119.3(8)
C85 C84 F19 118.1(8)
F20 C85 C84 120.2(7)
F20 C85 C80 120.1(6)
C84 C85 C80 119.6(7)
C87 C86 C57 113.1(5)
C87 C86 H86A 108.9
C57 C86 H86A 109.0
C87 C86 H86B 109.0
C57 C86 H86B 108.9
H86A C86 H86B 107.8
C86 C87 C88 112.0(5)
C86 C87 H87A 109.3
C88 C87 H87A 109.2
C86 C87 H87B 109.2
C88 C87 H87B 109.2
H87A C87 H87B 107.9
C87 C88 H88A 109.4
C87 C88 H88B 109.5
H88A C88 H88B 109.5
C87 C88 H88C 109.5
H88A C88 H88C 109.5
H88B C88 H88C 109.5
C90 C89 C66 112.7(5)
C90 C89 H89A 109.0
C66 C89 H89A 109.1
C90 C89 H89B 109.1
C66 C89 H89B 109.1
H89A C89 H89B 107.8
C89 C90 C91 111.5(5)
C89 C90 H90A 109.4
C91 C90 H90A 109.3
C89 C90 H90B 109.3
C91 C90 H90B 109.3
H90A C90 H90B 108.0
C90 C91 H91A 109.5
C90 C91 H91B 109.4
H91A C91 H91B 109.5
C90 C91 H91C 109.5
H91A C91 H91C 109.5
H91B C91 H91C 109.5
C93 C92 C97 116.4(6)
C93 C92 C68 120.4(5)
C97 C92 C68 123.2(6)
F11 C93 C94 116.4(6)
F11 C93 C92 120.5(6)
C94 C93 C92 123.1(6)
F12 C94 C93 123.6(7)
F12 C94 C95 118.4(7)
C93 C94 C95 118.0(7)
C96 C95 F13 118.3(7)
C96 C95 C94 121.5(7)
F13 C95 C94 120.2(7)
F14 C96 C95 121.6(7)
F14 C96 C97 120.3(7)
C95 C96 C97 118.1(7)
F15 C97 C96 118.6(6)
F15 C97 C92 118.5(6)
C96 C97 C92 122.9(6)
C70 C98 C99 110.6(4)
C70 C98 H98A 109.5
C99 C98 H98A 109.5
C70 C98 H98B 109.5
C99 C98 H98B 109.6
H98A C98 H98B 108.1
C100 C99 C98 112.6(5)
C100 C99 H99A 109.1
C98 C99 H99A 109.1
C100 C99 H99B 109.1
C98 C99 H99B 109.1
H99A C99 H99B 107.8
C99 C100 H10A 109.5
C99 C100 H10B 109.4
H10A C100 H10B 109.5
C99 C100 H10C 109.5
H10A C100 H10C 109.5
H10B C100 H10C 109.5
C1 N1 C4 111.3(5)
C1 N1 H1N 124.3
C4 N1 H1N 124.4
C9 N2 C6 106.6(5)
C14 N3 C17 111.4(5)
C14 N3 H3N 124.3
C17 N3 H3N 124.3
C22 N4 C19 105.9(5)
C51 N5 C54 110.6(5)
C51 N5 H5N 124.7
C54 N5 H5N 124.7
C59 N6 C56 106.1(5)
C64 N7 C67 111.0(5)
C64 N7 H7N 124.5
C67 N7 H7N 124.5
C72 N8 C69 104.7(5)
C26 S1 C23 92.6(3)
C10 S2 C13 92.5(3)
C76 S3 C73 93.1(3)
C60 S4 C63 93.0(3)
C27 C28 C29 119.8(9)
C27 C28 H28A 107.9
C29 C28 H28A 107.4
C27 C28 H28B 107.2
C29 C28 H28B 106.6
H28A C28 H28B 107.5
C28 C29 H29A 109.3
C28 C29 H29B 109.0
H29A C29 H29B 108.9
C28 C29 H29C 109.0
H29A C29 H29C 109.1
H29B C29 H29C 109.5

loop_
_geom_bond_atom_site_label_1
_geom_bond_atom_site_label_2
_geom_bond_distance
C1 N1 1.352(6)
C1 C2 1.400(7)
C1 C26 1.428(7)
C2 C3 1.375(7)
C2 H2 0.9500
C3 C4 1.412(7)
C3 C27 1.501(8)
C4 N1 1.382(6)
C4 C5 1.410(7)
C5 C6 1.390(7)
C5 C30 1.478(7)
C6 N2 1.406(6)
C6 C7 1.458(7)
C7 C8 1.365(7)
C7 C36 1.521(7)
C8 C9 1.433(7)
C8 H8 0.9500
C9 N2 1.320(6)
C9 C10 1.439(7)
C10 C11 1.360(7)
C10 S2 1.723(5)
C11 C12 1.393(7)
C11 H11 0.9500
C12 C13 1.355(7)
C12 H12 0.9500
C13 C14 1.426(7)
C13 S2 1.747(5)
C14 N3 1.370(6)
C14 C15 1.389(7)
C15 C16 1.405(7)
C15 C71 1.485(7)
C16 C17 1.400(7)
C16 C39 1.509(7)
C17 N3 1.383(6)
C17 C18 1.427(7)
C18 C19 1.373(7)
C18 C42 1.501(7)
C19 N4 1.409(6)
C19 C20 1.484(7)
C20 C21 1.340(6)
C20 C48 1.508(6)
C21 C22 1.475(6)
C21 H21 0.9500
C22 N4 1.312(6)
C22 C23 1.416(6)
C23 C24 1.374(6)
C23 S1 1.729(5)
C24 C25 1.402(7)
C24 H24 0.9500
C25 C26 1.365(7)
C25 H25 0.9500
C26 S1 1.731(5)
C27 C28 1.387(11)
C27 H27A 0.9900
C27 H27B 0.9900
C30 C35 1.361(9)
C30 C31 1.380(8)
C31 F1 1.338(7)
C31 C32 1.378(9)
C32 C33 1.297(12)
C32 F2 1.383(9)
C33 F3 1.307(9)
C33 C34 1.368(12)
C34 F4 1.328(10)
C34 C35 1.389(10)
C35 F5 1.336(7)
C36 C37 1.523(7)
C36 H36A 0.9900
C36 H36B 0.9900
C37 C38 1.535(7)
C37 H37A 0.9900
C37 H37B 0.9900
C38 H38A 0.9800
C38 H38B 0.9800
C38 H38C 0.9800
C39 C40 1.516(7)
C39 H39A 0.9900
C39 H39B 0.9900
C40 C41 1.530(7)
C40 H40A 0.9900
C40 H40B 0.9900
C41 H41A 0.9800
C41 H41B 0.9800
C41 H41C 0.9800
C42 C43 1.324(7)
C42 C47 1.391(7)
C43 F6 1.358(6)
C43 C44 1.391(8)
C44 F7 1.340(7)
C44 C45 1.376(8)
C45 F8 1.318(6)
C45 C46 1.338(8)
C46 F9 1.340(7)
C46 C47 1.388(8)
C47 F10 1.338(6)
C48 C49 1.515(6)
C48 H48A 0.9900
C48 H48B 0.9900
C49 C50 1.548(6)
C49 H49A 0.9900
C49 H49B 0.9900
C50 H50A 0.9800
C50 H50B 0.9800
C50 H50C 0.9800
C51 N5 1.352(7)
C51 C52 1.389(7)
C51 C76 1.435(7)
C52 C53 1.399(7)
C52 H52 0.9500
C53 C54 1.429(7)
C53 C77 1.517(7)
C54 N5 1.357(6)
C54 C55 1.419(7)
C55 C56 1.376(7)
C55 C80 1.491(7)
C56 N6 1.413(7)
C56 C57 1.483(7)
C57 C58 1.362(7)
C57 C86 1.509(7)
C58 C59 1.430(7)
C58 H58 0.9500
C59 N6 1.315(6)
C59 C60 1.449(7)
C60 C61 1.386(7)
C60 S4 1.707(5)
C61 C62 1.409(7)
C61 H61 0.9500
C62 C63 1.355(7)
C62 H62 0.9500
C63 C64 1.441(7)
C63 S4 1.720(5)
C64 N7 1.348(6)
C64 C65 1.403(6)
C65 C66 1.381(6)
C65 H65 0.9500
C66 C67 1.427(7)
C66 C89 1.508(7)
C67 N7 1.387(6)
C67 C68 1.398(7)
C68 C69 1.411(7)
C68 C92 1.512(7)
C69 N8 1.385(6)
C69 C70 1.446(7)
C70 C71 1.332(6)
C70 C98 1.491(6)
C71 C72 1.430(7)
C72 N8 1.338(6)
C72 C73 1.443(7)
C73 C74 1.384(7)
C73 S3 1.724(5)
C74 C75 1.403(7)
C74 H74 0.9500
C75 C76 1.350(7)
C75 H75 0.9500
C76 S3 1.726(5)
C77 C78 1.523(7)
C77 H77A 0.9900
C77 H77B 0.9900
C78 C79 1.525(7)
C78 H78A 0.9900
C78 H78B 0.9900
C79 H79A 0.9800
C79 H79B 0.9800
C79 H79C 0.9800
C80 C81 1.362(8)
C80 C85 1.373(7)
C81 C82 1.341(8)
C81 F16 1.355(6)
C82 F17 1.352(7)
C82 C83 1.358(9)
C83 C84 1.344(9)
C83 F18 1.361(7)
C84 C85 1.351(8)
C84 F19 1.389(7)
C85 F20 1.334(7)
C86 C87 1.496(7)
C86 H86A 0.9900
C86 H86B 0.9900
C87 C88 1.529(7)
C87 H87A 0.9900
C87 H87B 0.9900
C88 H88A 0.9800
C88 H88B 0.9800
C88 H88C 0.9800
C89 C90 1.501(6)
C89 H89A 0.9900
C89 H89B 0.9900
C90 C91 1.528(6)
C90 H90A 0.9900
C90 H90B 0.9900
C91 H91A 0.9800
C91 H91B 0.9800
C91 H91C 0.9800
C92 C93 1.356(7)
C92 C97 1.370(7)
C93 F11 1.323(6)
C93 C94 1.352(8)
C94 F12 1.323(7)
C94 C95 1.381(8)
C95 C96 1.341(8)
C95 F13 1.363(7)
C96 F14 1.343(6)
C96 C97 1.368(8)
C97 F15 1.354(6)
C98 C99 1.570(6)
C98 H98A 0.9900
C98 H98B 0.9900
C99 C100 1.521(6)
C99 H99A 0.9900
C99 H99B 0.9900
C100 H10A 0.9800
C100 H10B 0.9800
C100 H10C 0.9800
N1 H1N 0.8800
N3 H3N 0.8800
N5 H5N 0.8800
N7 H7N 0.8800
C28 C29 1.567(10)
C28 H28A 0.9900
C28 H28B 0.9900
C29 H29A 0.9830
C29 H29B 0.9841
C29 H29C 0.9825

loop_
_geom_torsion_atom_site_label_1
_geom_torsion_atom_site_label_2
_geom_torsion_atom_site_label_3
_geom_torsion_atom_site_label_4
_geom_torsion
N1 C1 C2 C3 0.8(7)
C26 C1 C2 C3 179.0(6)
C1 C2 C3 C4 -0.8(7)
C1 C2 C3 C27 177.1(6)
C2 C3 C4 N1 0.5(6)
C27 C3 C4 N1 -177.3(6)
C2 C3 C4 C5 -177.8(6)
C27 C3 C4 C5 4.4(12)
N1 C4 C5 C6 0.3(8)
C3 C4 C5 C6 178.4(6)
N1 C4 C5 C30 -179.3(5)
C3 C4 C5 C30 -1.2(10)
C4 C5 C6 N2 2.6(9)
C30 C5 C6 N2 -177.9(5)
C4 C5 C6 C7 -178.7(5)
C30 C5 C6 C7 0.8(9)
C5 C6 C7 C8 -179.6(6)
N2 C6 C7 C8 -0.8(6)
C5 C6 C7 C36 -0.3(10)
N2 C6 C7 C36 178.5(5)
C6 C7 C8 C9 0.5(6)
C36 C7 C8 C9 -178.8(5)
C7 C8 C9 N2 -0.1(7)
C7 C8 C9 C10 179.3(5)
N2 C9 C10 C11 179.8(6)
C8 C9 C10 C11 0.6(10)
N2 C9 C10 S2 2.2(7)
C8 C9 C10 S2 -177.1(4)
C9 C10 C11 C12 -178.3(5)
S2 C10 C11 C12 -0.4(6)
C10 C11 C12 C13 0.6(7)
C11 C12 C13 C14 -179.6(5)
C11 C12 C13 S2 -0.4(6)
C12 C13 C14 N3 171.3(6)
S2 C13 C14 N3 -7.8(7)
C12 C13 C14 C15 -3.2(10)
S2 C13 C14 C15 177.6(5)
N3 C14 C15 C16 -0.2(6)
C13 C14 C15 C16 175.0(5)
N3 C14 C15 C71 -168.5(5)
C13 C14 C15 C71 6.7(10)
C14 C15 C16 C17 0.0(7)
C71 C15 C16 C17 168.8(5)
C14 C15 C16 C39 -179.2(5)
C71 C15 C16 C39 -10.3(8)
C15 C16 C17 N3 0.3(6)
C39 C16 C17 N3 179.3(5)
C15 C16 C17 C18 -175.1(6)
C39 C16 C17 C18 4.0(11)
N3 C17 C18 C19 7.1(8)
C16 C17 C18 C19 -178.1(6)
N3 C17 C18 C42 -167.3(5)
C16 C17 C18 C42 7.5(9)
C17 C18 C19 N4 -2.4(8)
C42 C18 C19 N4 171.8(5)
C17 C18 C19 C20 -178.9(5)
C42 C18 C19 C20 -4.7(9)
C18 C19 C20 C21 176.9(6)
N4 C19 C20 C21 0.1(6)
C18 C19 C20 C48 -4.3(9)
N4 C19 C20 C48 178.9(5)
C19 C20 C21 C22 -0.8(6)
C48 C20 C21 C22 -179.6(5)
C20 C21 C22 N4 1.3(6)
C20 C21 C22 C23 -179.2(5)
N4 C22 C23 C24 177.4(5)
C21 C22 C23 C24 -2.1(9)
N4 C22 C23 S1 -3.6(7)
C21 C22 C23 S1 177.0(4)
C22 C23 C24 C25 178.5(5)
S1 C23 C24 C25 -0.6(6)
C23 C24 C25 C26 0.0(7)
C24 C25 C26 C1 179.5(5)
C24 C25 C26 S1 0.7(6)
N1 C1 C26 C25 176.1(5)
C2 C1 C26 C25 -1.8(10)
N1 C1 C26 S1 -5.3(7)
C2 C1 C26 S1 176.8(5)
C2 C3 C27 C28 31.2(12)
C4 C3 C27 C28 -151.3(8)
C6 C5 C30 C35 -90.8(8)
C4 C5 C30 C35 88.8(8)
C6 C5 C30 C31 86.9(7)
C4 C5 C30 C31 -93.5(7)
C35 C30 C31 F1 179.8(6)
C5 C30 C31 F1 1.9(10)
C35 C30 C31 C32 1.8(10)
C5 C30 C31 C32 -176.2(6)
F1 C31 C32 C33 179.0(8)
C30 C31 C32 C33 -3.0(13)
F1 C31 C32 F2 -0.2(10)
C30 C31 C32 F2 177.9(6)
C31 C32 C33 F3 179.7(7)
F2 C32 C33 F3 -1.2(14)
C31 C32 C33 C34 1.5(15)
F2 C32 C33 C34 -179.4(7)
C32 C33 C34 F4 178.6(7)
F3 C33 C34 F4 0.5(15)
C32 C33 C34 C35 0.9(15)
F3 C33 C34 C35 -177.3(6)
C31 C30 C35 F5 179.6(6)
C5 C30 C35 F5 -2.6(10)
C31 C30 C35 C34 0.7(10)
C5 C30 C35 C34 178.5(6)
F4 C34 C35 F5 1.3(11)
C33 C34 C35 F5 179.1(8)
F4 C34 C35 C30 -179.8(7)
C33 C34 C35 C30 -2.0(13)
C8 C7 C36 C37 -0.6(8)
C6 C7 C36 C37 -179.7(5)
C7 C36 C37 C38 179.8(5)
C17 C16 C39 C40 85.7(7)
C15 C16 C39 C40 -95.3(7)
C16 C39 C40 C41 -178.7(5)
C19 C18 C42 C43 85.6(7)
C17 C18 C42 C43 -99.6(7)
C19 C18 C42 C47 -95.8(6)
C17 C18 C42 C47 78.9(6)
C47 C42 C43 F6 180.0(4)
C18 C42 C43 F6 -1.4(9)
C47 C42 C43 C44 2.2(9)
C18 C42 C43 C44 -179.1(5)
C42 C43 C44 F7 178.5(6)
F6 C43 C44 F7 0.7(8)
C42 C43 C44 C45 0.2(9)
F6 C43 C44 C45 -177.6(5)
F7 C44 C45 F8 1.2(9)
C43 C44 C45 F8 179.5(5)
F7 C44 C45 C46 178.8(6)
C43 C44 C45 C46 -2.9(9)
F8 C45 C46 F9 -1.3(9)
C44 C45 C46 F9 -178.9(5)
F8 C45 C46 C47 -179.5(5)
C44 C45 C46 C47 2.9(9)
C45 C46 C47 F10 -179.9(5)
F9 C46 C47 F10 1.9(8)
C45 C46 C47 C42 -0.3(9)
F9 C46 C47 C42 -178.5(5)
C43 C42 C47 F10 177.4(5)
C18 C42 C47 F10 -1.3(8)
C43 C42 C47 C46 -2.2(8)
C18 C42 C47 C46 179.1(5)
C21 C20 C48 C49 -1.0(8)
C19 C20 C48 C49 -179.5(5)
C20 C48 C49 C50 177.6(4)
N5 C51 C52 C53 -0.2(7)
C76 C51 C52 C53 178.3(6)
C51 C52 C53 C54 -0.2(7)
C51 C52 C53 C77 -176.9(5)
C52 C53 C54 N5 0.6(6)
C77 C53 C54 N5 176.6(6)
C52 C53 C54 C55 179.7(6)
C77 C53 C54 C55 -4.2(11)
N5 C54 C55 C56 -4.2(9)
C53 C54 C55 C56 176.8(6)
N5 C54 C55 C80 177.9(5)
C53 C54 C55 C80 -1.1(9)
C54 C55 C56 N6 -0.6(9)
C80 C55 C56 N6 177.3(5)
C54 C55 C56 C57 179.1(5)
C80 C55 C56 C57 -3.0(9)
C55 C56 C57 C58 -180.0(6)
N6 C56 C57 C58 -0.3(6)
C55 C56 C57 C86 -1.2(10)
N6 C56 C57 C86 178.5(5)
C56 C57 C58 C59 -0.6(6)
C86 C57 C58 C59 -179.4(5)
C57 C58 C59 N6 1.3(7)
C57 C58 C59 C60 177.6(5)
N6 C59 C60 C61 -178.8(6)
C58 C59 C60 C61 5.2(10)
N6 C59 C60 S4 0.4(8)
C58 C59 C60 S4 -175.6(4)
C59 C60 C61 C62 179.7(5)
S4 C60 C61 C62 0.5(6)
C60 C61 C62 C63 0.1(7)
C61 C62 C63 C64 -179.5(5)
C61 C62 C63 S4 -0.5(6)
C62 C63 C64 N7 -179.5(5)
S4 C63 C64 N7 1.7(7)
C62 C63 C64 C65 2.6(10)
S4 C63 C64 C65 -176.2(5)
N7 C64 C65 C66 -0.2(6)
C63 C64 C65 C66 178.0(5)
C64 C65 C66 C67 0.5(6)
C64 C65 C66 C89 175.7(5)
C65 C66 C67 N7 -0.6(6)
C89 C66 C67 N7 -175.2(5)
C65 C66 C67 C68 -179.2(6)
C89 C66 C67 C68 6.2(10)
N7 C67 C68 C69 1.7(8)
C66 C67 C68 C69 -179.9(6)
N7 C67 C68 C92 -173.5(5)
C66 C67 C68 C92 5.0(9)
C67 C68 C69 N8 -5.5(8)
C92 C68 C69 N8 169.6(5)
C67 C68 C69 C70 177.5(5)
C92 C68 C69 C70 -7.4(9)
N8 C69 C70 C71 -0.3(6)
C68 C69 C70 C71 176.9(6)
N8 C69 C70 C98 171.3(5)
C68 C69 C70 C98 -11.5(10)
C69 C70 C71 C72 -0.7(6)
C98 C70 C71 C72 -172.8(5)
C69 C70 C71 C15 -173.9(5)
C98 C70 C71 C15 13.9(9)
C14 C15 C71 C70 -105.0(8)
C16 C15 C71 C70 88.4(8)
C14 C15 C71 C72 82.5(7)
C16 C15 C71 C72 -84.0(7)
C70 C71 C72 N8 1.6(7)
C15 C71 C72 N8 175.5(5)
C70 C71 C72 C73 -177.8(5)
C15 C71 C72 C73 -3.8(9)
N8 C72 C73 C74 -167.7(6)
C71 C72 C73 C74 11.6(10)
N8 C72 C73 S3 12.5(7)
C71 C72 C73 S3 -168.2(4)
C72 C73 C74 C75 179.8(5)
S3 C73 C74 C75 -0.4(6)
C73 C74 C75 C76 -0.2(8)
C74 C75 C76 C51 -177.5(6)
C74 C75 C76 S3 0.7(7)
N5 C51 C76 C75 171.4(6)
C52 C51 C76 C75 -7.0(11)
N5 C51 C76 S3 -6.6(8)
C52 C51 C76 S3 175.1(5)
C52 C53 C77 C78 72.7(7)
C54 C53 C77 C78 -102.9(8)
C53 C77 C78 C79 -175.0(6)
C56 C55 C80 C81 99.5(8)
C54 C55 C80 C81 -82.5(8)
C56 C55 C80 C85 -91.6(8)
C54 C55 C80 C85 86.4(8)
C85 C80 C81 C82 0.3(12)
C55 C80 C81 C82 169.6(7)
C85 C80 C81 F16 -178.6(6)
C55 C80 C81 F16 -9.3(11)
F16 C81 C82 F17 0.6(12)
C80 C81 C82 F17 -178.3(7)
F16 C81 C82 C83 179.0(7)
C80 C81 C82 C83 0.1(13)
C81 C82 C83 C84 0.7(13)
F17 C82 C83 C84 179.2(7)
C81 C82 C83 F18 -179.2(7)
F17 C82 C83 F18 -0.8(13)
C82 C83 C84 C85 -2.0(13)
F18 C83 C84 C85 178.0(7)
C82 C83 C84 F19 -178.8(7)
F18 C83 C84 F19 1.1(12)
C83 C84 C85 F20 -174.8(7)
F19 C84 C85 F20 2.1(10)
C83 C84 C85 C80 2.4(12)
F19 C84 C85 C80 179.3(6)
C81 C80 C85 F20 175.7(6)
C55 C80 C85 F20 6.3(10)
C81 C80 C85 C84 -1.5(10)
C55 C80 C85 C84 -170.9(6)
C58 C57 C86 C87 4.2(8)
C56 C57 C86 C87 -174.3(5)
C57 C86 C87 C88 176.6(4)
C65 C66 C89 C90 -79.4(6)
C67 C66 C89 C90 94.4(7)
C66 C89 C90 C91 -173.0(5)
C67 C68 C92 C93 93.7(7)
C69 C68 C92 C93 -81.8(7)
C67 C68 C92 C97 -87.2(7)
C69 C68 C92 C97 97.3(7)
C97 C92 C93 F11 -179.3(5)
C68 C92 C93 F11 -0.1(9)
C97 C92 C93 C94 2.8(10)
C68 C92 C93 C94 -178.0(6)
F11 C93 C94 F12 0.1(10)
C92 C93 C94 F12 178.1(6)
F11 C93 C94 C95 179.2(6)
C92 C93 C94 C95 -2.8(11)
F12 C94 C95 C96 -179.5(6)
C93 C94 C95 C96 1.3(11)
F12 C94 C95 F13 0.3(11)
C93 C94 C95 F13 -178.8(6)
F13 C95 C96 F14 -0.1(10)
C94 C95 C96 F14 179.7(6)
F13 C95 C96 C97 -179.8(5)
C94 C95 C96 C97 0.0(11)
F14 C96 C97 F15 -0.5(9)
C95 C96 C97 F15 179.2(6)
F14 C96 C97 C92 -179.7(5)
C95 C96 C97 C92 0.0(10)
C93 C92 C97 F15 179.5(5)
C68 C92 C97 F15 0.3(8)
C93 C92 C97 C96 -1.3(9)
C68 C92 C97 C96 179.5(6)
C71 C70 C98 C99 88.4(7)
C69 C70 C98 C99 -81.8(7)
C70 C98 C99 C100 175.6(5)
C2 C1 N1 C4 -0.5(6)
C26 C1 N1 C4 -178.9(5)
C5 C4 N1 C1 178.6(5)
C3 C4 N1 C1 0.0(6)
C10 C9 N2 C6 -179.8(5)
C8 C9 N2 C6 -0.4(6)
C5 C6 N2 C9 179.7(5)
C7 C6 N2 C9 0.7(6)
C15 C14 N3 C17 0.4(6)
C13 C14 N3 C17 -175.3(5)
C16 C17 N3 C14 -0.4(6)
C18 C17 N3 C14 175.8(5)
C23 C22 N4 C19 179.3(5)
C21 C22 N4 C19 -1.2(6)
C18 C19 N4 C22 -176.5(5)
C20 C19 N4 C22 0.7(5)
C52 C51 N5 C54 0.7(7)
C76 C51 N5 C54 -178.0(5)
C55 C54 N5 C51 180.0(5)
C53 C54 N5 C51 -0.8(6)
C58 C59 N6 C56 -1.5(6)
C60 C59 N6 C56 -178.0(5)
C55 C56 N6 C59 -179.2(5)
C57 C56 N6 C59 1.0(6)
C65 C64 N7 C67 -0.2(6)
C63 C64 N7 C67 -178.6(5)
C68 C67 N7 C64 179.4(5)
C66 C67 N7 C64 0.5(6)
C71 C72 N8 C69 -1.7(6)
C73 C72 N8 C69 177.7(5)
C68 C69 N8 C72 -176.4(5)
C70 C69 N8 C72 1.2(6)
C25 C26 S1 C23 -0.9(4)
C1 C26 S1 C23 -179.8(4)
C24 C23 S1 C26 0.9(4)
C22 C23 S1 C26 -178.4(4)
C11 C10 S2 C13 0.2(5)
C9 C10 S2 C13 178.3(4)
C12 C13 S2 C10 0.2(4)
C14 C13 S2 C10 179.4(5)
C75 C76 S3 C73 -0.7(5)
C51 C76 S3 C73 177.6(5)
C74 C73 S3 C76 0.6(5)
C72 C73 S3 C76 -179.5(4)
C61 C60 S4 C63 -0.7(5)
C59 C60 S4 C63 180.0(5)
C62 C63 S4 C60 0.7(4)
C64 C63 S4 C60 179.7(5)
C3 C27 C28 C29 177.2(7)
